data_1558910
loop_
_publ_author_name
'Skramstad, Jan'
'Froyen, Paul'

_publ_section_title
;
 Chlorinated Thiophenes. I. Reactions of Trichloro-2-thienylcarbinols
;
_journal_name_full 'Acta Chemica Scandinavica'
_journal_page_first 131
_journal_page_last 137
_journal_paper_doi 10.3891/acta.chem.scand.47-0131
_journal_volume 47
_journal_year 1993
_chemical_formula_sum 'C11 H6 Cl2 O S'
_chemical_formula_weight 257.136
_chemical_name_common
;
5-Benzylidene-3,4-dichlorothiophen-2(5H)-one
;
_space_group_IT_number 14
_space_group_name_Hall '-P 2yn'
_space_group_name_H-M_alt 'P 1 21/n 1'
_symmetry_cell_setting monoclinic
_symmetry_Int_Tables_number 14
_symmetry_space_group_name_Hall '-P 2yn'
_symmetry_space_group_name_H-M 'P 1 21/n 1'
_cell_angle_alpha 90.
_cell_angle_beta 103.55(2)
_cell_angle_gamma 90.
_cell_formula_units_Z 4
_cell_length_a 7.036(2)
_cell_length_b 11.560(4)
_cell_length_c 13.592(2)
_cell_volume 1074.7(5)
_diffrn_ambient_temperature 293
_diffrn_radiation_probe x-ray
_diffrn_radiation_type MoK\a
_diffrn_radiation_wavelength 0.71069
_exptl_absorpt_coefficient_mu 0.76
_exptl_crystal_density_diffrn 1.58
_exptl_crystal_F_000 502
_refine_ls_number_reflns 827
_refine_ls_R_factor_gt 0.117
_refine_ls_wR_factor_gt 0.117
_cod_data_source_file Acta-Chem-Scand-1993-47-131.cif
_cod_data_source_block 1
_cod_original_cell_volume 1074.8(5)
_cod_original_sg_symbol_H-M 'P 21/n'
_cod_database_code 1558910

loop_
_space_group_symop_id
_space_group_symop_operation_xyz
1 x,y,z
2 1/2-x,1/2+y,1/2-z
3 -x,-y,-z
4 1/2+x,1/2-y,1/2+z

loop_
_atom_site_label
_atom_site_type_symbol
_atom_site_thermal_displace_type
_atom_site_fract_x
_atom_site_fract_y
_atom_site_fract_z
_atom_site_occupancy
_atom_site_U_iso_or_equiv
_atom_site_calc_flag
_atom_site_refinement_flags
_atom_site_disorder_assembly
_atom_site_disorder_group
Cl1 Cl Uiso 0.6559(11) 0.3961(5) 0.3384(4) 1.000 0.0760 . . . .
Cl2 Cl Uiso 0.6218(11) 0.1278(5) 0.2614(4) 1.000 0.0770 . . . .
S S Uiso 0.7822(11) 0.1558(4) 0.5824(4) 1.000 0.0580 . . . .
O O Uiso 0.763(3) 0.3820(10) 0.5700(10) 1.000 0.0800 . . . .
C1 C Uiso 0.765(3) -0.129(2) 0.5190(10) 1.000 0.0490 . . . .
C2 C Uiso 0.812(4) -0.116(2) 0.625(2) 1.000 0.0660 . . . .
C3 C Uiso 0.847(4) -0.212(2) 0.689(2) 1.000 0.0740 . . . .
C4 C Uiso 0.832(4) -0.328(3) 0.643(2) 1.000 0.0960 . . . .
C5 C Uiso 0.785(4) -0.330(2) 0.540(2) 1.000 0.0810 . . . .
C6 C Uiso 0.753(4) -0.239(2) 0.484(2) 1.000 0.0710 . . . .
C7 C Uiso 0.729(3) -0.029(2) 0.4540(10) 1.000 0.0460 . . . .
C8 C Uiso 0.726(3) 0.082(2) 0.4650(10) 1.000 0.0450 . . . .
C9 C Uiso 0.746(3) 0.291(2) 0.5250(10) 1.000 0.0550 . . . .
C10 C Uiso 0.695(3) 0.277(2) 0.4130(10) 1.000 0.0470 . . . .
C11 C Uiso 0.684(4) 0.170(2) 0.3870(10) 1.000 0.0520 . . . .

loop_
_atom_type_symbol
_atom_type_description
_atom_type_scat_dispersion_real
_atom_type_scat_dispersion_imag
_atom_type_scat_source
C C 0.0033 0.0016 ' International Tables Vol C Tables 4.2.6.8 and 6.1.1.4'
Cl Cl 0.1484 0.1585 ' International Tables Vol C Tables 4.2.6.8 and 6.1.1.4'
O O 0.0106 0.0060 ' International Tables Vol C Tables 4.2.6.8 and 6.1.1.4'
S S 0.1246 0.1234 ' International Tables Vol C Tables 4.2.6.8 and 6.1.1.4'

loop_
_geom_angle_atom_site_label_1
_geom_angle_atom_site_label_2
_geom_angle_atom_site_label_3
_geom_angle
_geom_angle_site_symmetry_1
_geom_angle_site_symmetry_2
_geom_angle_site_symmetry_3
_geom_angle_publ_flag
C8 S C9 92.9(9) . . . yes
C2 C1 C6 116(2) . . . no
C2 C1 C7 120.5(19) . . . no
C6 C1 C7 123.4(16) . . . no
C1 C2 C3 121(2) . . . no
C2 C3 C4 118(2) . . . no
C3 C4 C5 115(3) . . . no
C4 C5 C6 124(3) . . . no
C1 C6 C5 125(2) . . . no
C1 C7 C8 137.0(14) . . . no
S C8 C7 125.2(13) . . . yes
S C8 C11 106.6(15) . . . yes
C7 C8 C11 128.2(14) . . . no
S C9 O 124.7(12) . . . yes
S C9 C10 109.6(15) . . . yes
O C9 C10 125.7(19) . . . yes
Cl1 C10 C9 119.4(17) . . . yes
Cl1 C10 C11 128.9(12) . . . yes
C9 C10 C11 111.8(17) . . . no
Cl2 C11 C8 119.0(16) . . . yes
Cl2 C11 C10 121.9(14) . . . yes
C8 C11 C10 119.1(14) . . . no

loop_
_geom_bond_atom_site_label_1
_geom_bond_atom_site_label_2
_geom_bond_distance
_geom_bond_site_symmetry_1
_geom_bond_site_symmetry_2
_geom_bond_publ_flag
Cl1 C10 1.69(2) . . yes
Cl2 C11 1.730(15) . . yes
S C8 1.771(17) . . yes
S C9 1.74(2) . . yes
O C9 1.21(2) . . yes
C1 C2 1.41(3) . . no
C1 C6 1.35(3) . . no
C1 C7 1.44(3) . . no
C2 C3 1.40(3) . . no
C3 C4 1.47(4) . . no
C4 C5 1.36(4) . . no
C5 C6 1.29(3) . . no
C7 C8 1.29(3) . . no
C8 C11 1.45(3) . . no
C9 C10 1.489(19) . . no
C10 C11 1.28(3) . . no

loop_
_geom_torsion_atom_site_label_1
_geom_torsion_atom_site_label_2
_geom_torsion_atom_site_label_3
_geom_torsion_atom_site_label_4
_geom_torsion
_geom_torsion_site_symmetry_1
_geom_torsion_site_symmetry_2
_geom_torsion_site_symmetry_3
_geom_torsion_site_symmetry_4
_geom_torsion_publ_flag
C9 S C8 C7 179(2) . . . . no
C9 S C8 C11 0.7(18) . . . . no
C8 S C9 O 180(2) . . . . no
C8 S C9 C10 -1.6(16) . . . . no
C6 C1 C2 C3 1(4) . . . . no
C7 C1 C2 C3 180(2) . . . . no
C2 C1 C6 C5 -2(4) . . . . no
C7 C1 C6 C5 180(3) . . . . no
C2 C1 C7 C8 0(4) . . . . no
C6 C1 C7 C8 179(3) . . . . no
C1 C2 C3 C4 -1(4) . . . . no
C2 C3 C4 C5 0(4) . . . . no
C3 C4 C5 C6 -1(4) . . . . no
C4 C5 C6 C1 1(5) . . . . no
C1 C7 C8 S 3(4) . . . . no
C1 C7 C8 C11 -180(3) . . . . no
S C8 C11 Cl2 -179.8(15) . . . . no
S C8 C11 C10 1(3) . . . . no
C7 C8 C11 Cl2 2(4) . . . . no
C7 C8 C11 C10 -178(2) . . . . no
S C9 C10 Cl1 -178.9(12) . . . . no
S C9 C10 C11 2(3) . . . . no
O C9 C10 Cl1 0(3) . . . . no
O C9 C10 C11 -179(3) . . . . no
Cl1 C10 C11 Cl2 0(4) . . . . no
Cl1 C10 C11 C8 179.4(18) . . . . no
C9 C10 C11 Cl2 178.6(18) . . . . no
C9 C10 C11 C8 -2(3) . . . . no
